data_7237288
loop_
_publ_author_name
'Liao, Wei-Ming'
'Li, Chao-Jie'
'Wu, Xiangwen'
'Zhang, Jian-Hua'
'Wang, Zheng'
'Wang, Hai-Ping'
'Fan, Ya-Nan'
'Pan, Mei'
'Su, Cheng-Yong'

_publ_section_title
;
 Homometallic Ln(iii)-complexes from an ILCT ligand with sensitized
 vis-NIR emission, excitation-dependent PL color tuning and white-light
 emission
;
_journal_issue 13
_journal_name_full 'Journal of Materials Chemistry C'
_journal_page_first 3254
_journal_paper_doi 10.1039/C8TC00458G
_journal_volume 6
_journal_year 2018
_chemical_formula_moiety 'C72 H64 N14 O26 Pr2'
_chemical_formula_sum 'C72 H64 N14 O26 Pr2'
_chemical_formula_weight 1823.20
_space_group_IT_number 2
_space_group_name_Hall '-P 1'
_space_group_name_H-M_alt 'P -1'
_symmetry_cell_setting triclinic
_symmetry_space_group_name_H-M 'P -1'
_atom_sites_solution_hydrogens geom
_atom_sites_solution_primary direct
_atom_sites_solution_secondary difmap
_audit_creation_method SHELXL-97
_audit_update_record
;
2018-01-26 deposited with the CCDC.
2018-03-02 downloaded from the CCDC.
;
_cell_angle_alpha 91.153(4)
_cell_angle_beta 94.764(3)
_cell_angle_gamma 91.904(3)
_cell_formula_units_Z 2
_cell_length_a 10.0807(3)
_cell_length_b 11.0770(5)
_cell_length_c 32.5012(13)
_cell_measurement_reflns_used 2693
_cell_measurement_temperature 293(2)
_cell_measurement_theta_max 62.1379
_cell_measurement_theta_min 3.2280
_cell_volume 3613.7(2)
_computing_structure_refinement 'SHELXL-97 (Sheldrick, 1997)'
_computing_structure_solution 'SHELXS-97 (Sheldrick, 1990)'
_diffrn_ambient_temperature 293(2)
_diffrn_measured_fraction_theta_full 0.991
_diffrn_measured_fraction_theta_max 0.991
_diffrn_measurement_device_type 'SuperNova, Dual, Cu at zero, Atlas'
_diffrn_measurement_method '\w scans'
_diffrn_radiation_monochromator graphite
_diffrn_radiation_source 'fine-focus sealed tube'
_diffrn_radiation_type CuK\a
_diffrn_radiation_wavelength 1.54184
_diffrn_reflns_av_R_equivalents 0.1153
_diffrn_reflns_av_sigmaI/netI 0.1221
_diffrn_reflns_limit_h_max 11
_diffrn_reflns_limit_h_min -9
_diffrn_reflns_limit_k_max 12
_diffrn_reflns_limit_k_min -12
_diffrn_reflns_limit_l_max 36
_diffrn_reflns_limit_l_min -36
_diffrn_reflns_number 20664
_diffrn_reflns_theta_full 59.99
_diffrn_reflns_theta_max 59.99
_diffrn_reflns_theta_min 2.73
_exptl_absorpt_coefficient_mu 11.027
_exptl_absorpt_correction_T_max 0.332
_exptl_absorpt_correction_T_min 0.306
_exptl_absorpt_correction_type multi-scan
_exptl_crystal_colour 'LIGHT GREEN'
_exptl_crystal_density_diffrn 1.676
_exptl_crystal_density_method 'not measured'
_exptl_crystal_description PLATE
_exptl_crystal_F_000 1840
_exptl_crystal_size_max 0.2
_exptl_crystal_size_mid 0.1
_exptl_crystal_size_min 0.1
_refine_diff_density_max 1.814
_refine_diff_density_min -2.461
_refine_diff_density_rms 0.193
_refine_ls_extinction_method none
_refine_ls_goodness_of_fit_ref 1.076
_refine_ls_hydrogen_treatment GEOM
_refine_ls_matrix_type full
_refine_ls_number_parameters 977
_refine_ls_number_reflns 10649
_refine_ls_number_restraints 0
_refine_ls_restrained_S_all 1.076
_refine_ls_R_factor_all 0.1126
_refine_ls_R_factor_gt 0.0640
_refine_ls_shift/su_max 0.041
_refine_ls_shift/su_mean 0.004
_refine_ls_structure_factor_coef Fsqd
_refine_ls_weighting_details 'calc w=1/[\s^2^(Fo^2^)+(0.0120P)^2^+81.7947P] where P=(Fo^2^+2Fc^2^)/3'
_refine_ls_weighting_scheme calc
_refine_ls_wR_factor_gt 0.1556
_refine_ls_wR_factor_ref 0.1970
_reflns_number_gt 7364
_reflns_number_total 10649
_reflns_threshold_expression >2sigma(I)
_cod_data_source_file c8tc00458g2.cif
_cod_data_source_block LIFM-24(Pr)
_cod_depositor_comments
;
The following automatic conversions were performed:

data item '_exptl_absorpt_correction_type' value 'multi scan' was
changed to 'multi-scan' in accordance with the
/home/saulius/struct/COD-crude-data/automatic-downloads/DataCite-retrospective/RSC/depositions/lib/dictionaries/cif_core.dic
dictionary named 'cif_core.dic' version 2.4.2 last updated on
2011-04-26.

data item '_symmetry_cell_setting' value 'TRICLINIC' was changed to
'triclinic' in accordance with the
/home/saulius/struct/COD-crude-data/automatic-downloads/DataCite-retrospective/RSC/depositions/lib/dictionaries/cif_core.dic
dictionary named 'cif_core.dic' version 2.4.2 last updated on
2011-04-26.

Automatic conversion script
Id: cif_fix_values 6909 2019-04-08 15:41:33Z antanas 
;
_cod_original_cell_volume 3613.7(3)
_cod_original_sg_symbol_H-M P-1
_cod_database_code 7237288

loop_
_symmetry_equiv_pos_as_xyz
'x, y, z'
'-x, -y, -z'

loop_
_atom_site_label
_atom_site_type_symbol
_atom_site_fract_x
_atom_site_fract_y
_atom_site_fract_z
_atom_site_U_iso_or_equiv
_atom_site_adp_type
_atom_site_occupancy
_atom_site_symmetry_multiplicity
_atom_site_calc_flag
_atom_site_refinement_flags
Pr1 Pr 0.65466(7) 0.60228(6) 0.37916(2) 0.0291(2) Uani 1 1 d .
Pr2 Pr 1.23090(7) 1.89817(6) 0.12322(2) 0.0303(2) Uani 1 1 d .
O4 O 1.3219(9) 1.8566(8) 0.0583(3) 0.037(2) Uiso 1 1 d .
O5 O 0.8142(9) 0.6271(8) 0.4396(3) 0.036(2) Uiso 1 1 d .
O7 O 1.0490(8) 1.7811(7) 0.1645(3) 0.032(2) Uani 1 1 d .
O8 O 0.6102(9) 0.4223(8) 0.3229(3) 0.039(2) Uani 1 1 d .
O9 O 1.2825(8) 1.6860(8) 0.1312(3) 0.037(2) Uani 1 1 d .
N10 N 0.6727(12) 0.3463(10) 0.4129(3) 0.038(3) Uani 1 1 d .
O11 O 1.2754(9) 1.9178(7) 0.2057(3) 0.034(2) Uani 1 1 d .
O12 O 0.5911(11) 0.5998(8) 0.2978(3) 0.048(3) Uani 1 1 d .
O13 O 0.7115(9) 0.8135(8) 0.3709(3) 0.035(2) Uani 1 1 d .
N14 N 0.5867(10) 0.4875(10) 0.2918(3) 0.029(2) Uani 1 1 d .
N15 N 1.3299(11) 2.0234(8) 0.2071(3) 0.028(2) Uani 1 1 d .
O16 O 1.3068(9) 2.0836(7) 0.1737(3) 0.033(2) Uani 1 1 d .
O17 O 1.3978(10) 2.0625(9) 0.2375(3) 0.046(2) Uani 1 1 d .
N19 N 0.9856(10) 1.8737(9) 0.1729(3) 0.031(3) Uani 1 1 d .
O20 O 0.7677(10) 0.3892(9) 0.3946(3) 0.046(2) Uani 1 1 d .
O22 O 0.8931(10) 1.8697(9) 0.1960(3) 0.050(3) Uani 1 1 d .
N23 N 0.3421(11) 0.9877(10) 0.4713(4) 0.039(3) Uani 1 1 d .
N24 N 1.2176(13) 2.1556(11) 0.0862(3) 0.041(3) Uani 1 1 d .
O25 O 0.4279(10) 0.7237(8) 0.3460(3) 0.043(2) Uani 1 1 d .
C26 C 0.8479(13) 0.7109(11) 0.6291(4) 0.030(3) Uiso 1 1 d .
O27 O 0.5785(9) 0.4138(8) 0.4197(3) 0.037(2) Uani 1 1 d .
N28 N 0.8634(10) 0.5898(9) 0.5642(3) 0.033(3) Uani 1 1 d .
O29 O 0.5309(9) 0.6892(8) 0.4340(3) 0.038(2) Uani 1 1 d .
O30 O 0.6739(15) 0.2407(9) 0.4238(3) 0.078(4) Uani 1 1 d .
N31 N 1.2710(10) 1.4242(9) 0.2178(3) 0.032(3) Uani 1 1 d .
O32 O 1.2099(15) 2.2607(10) 0.0786(4) 0.083(4) Uani 1 1 d .
C34 C 0.7199(14) 0.7357(10) 0.6377(4) 0.032(3) Uani 1 1 d .
H34 H 0.6507 0.6791 0.6314 0.039 Uiso 1 1 calc R
O35 O 1.1198(9) 2.0845(8) 0.0892(3) 0.039(2) Uani 1 1 d .
O37 O 1.0431(8) 1.8236(8) 0.0742(3) 0.034(2) Uani 1 1 d .
O38 O 0.5614(10) 0.4464(9) 0.2565(3) 0.043(2) Uani 1 1 d .
O39 O 1.0187(9) 1.9692(8) 0.1559(3) 0.043(2) Uani 1 1 d .
N40 N 1.2946(11) 1.9227(9) -0.0650(4) 0.038(3) Uani 1 1 d .
O41 O 1.3313(12) 2.1052(10) 0.0923(3) 0.059(3) Uani 1 1 d .
C42 C 1.2559(14) 1.8037(11) -0.1304(4) 0.033(3) Uani 1 1 d .
O43 O 0.2561(10) 0.6128(9) 0.3235(4) 0.054(3) Uani 1 1 d .
C45 C 0.9624(13) 0.6368(11) 0.5432(4) 0.035(3) Uani 1 1 d .
H45 H 1.0427 0.6605 0.5577 0.042 Uiso 1 1 calc R
N46 N 0.8600(12) 1.5172(9) 0.0245(4) 0.039(3) Uani 1 1 d .
C48 C 1.2895(13) 1.4777(11) 0.1483(4) 0.036(3) Uani 1 1 d .
H48 H 1.3016 1.4538 0.1213 0.043 Uiso 1 1 calc R
O49 O 0.4116(9) 0.5366(8) 0.3635(3) 0.040(2) Uiso 1 1 d .
C50 C 0.9247(14) 0.9040(13) 0.6559(4) 0.040(4) Uani 1 1 d .
H50 H 0.9935 0.9616 0.6614 0.049 Uiso 1 1 calc R
C51 C 0.4089(14) 0.7858(13) 0.4825(4) 0.042(4) Uani 1 1 d .
H51 H 0.4116 0.7192 0.4995 0.050 Uiso 1 1 calc R
C52 C 1.2785(12) 1.6049(11) 0.1585(4) 0.028(3) Uani 1 1 d .
C53 C 1.1102(11) 1.2965(11) 0.2519(4) 0.028(3) Uani 1 1 d .
C55 C 1.2834(14) 1.9261(11) -0.1105(4) 0.034(3) Uani 1 1 d .
H55A H 1.3656 1.9601 -0.1196 0.041 Uiso 1 1 calc R
H55B H 1.2121 1.9787 -0.1195 0.041 Uiso 1 1 calc R
C56 C 0.4695(13) 0.8934(11) 0.4227(4) 0.033(3) Uani 1 1 d .
H56 H 0.5121 0.8988 0.3984 0.040 Uiso 1 1 calc R
N57 N 0.3660(11) 0.6259(9) 0.3447(4) 0.037(3) Uani 1 1 d .
C58 C 0.9243(12) 1.1606(11) 0.2338(4) 0.031(3) Uani 1 1 d .
H58 H 0.8893 1.0910 0.2198 0.037 Uiso 1 1 calc R
C59 C 0.3445(14) 0.8847(13) 0.4939(5) 0.041(4) Uani 1 1 d .
H59 H 0.3002 0.8826 0.5179 0.049 Uiso 1 1 calc R
C60 C 1.2640(14) 1.5420(11) 0.2288(4) 0.037(3) Uani 1 1 d .
H60 H 1.2567 1.5625 0.2564 0.044 Uiso 1 1 calc R
C62 C 0.6853(13) 0.9711(11) 0.2750(4) 0.032(3) Uiso 1 1 d .
H62 H 0.6793 0.9542 0.2467 0.039 Uiso 1 1 calc R
C65 C 1.3567(15) 1.7404(13) -0.1462(5) 0.041(4) Uani 1 1 d .
H65 H 1.4424 1.7751 -0.1445 0.050 Uiso 1 1 calc R
C66 C 0.7014(13) 1.1883(11) 0.2596(4) 0.032(3) Uani 1 1 d .
H66A H 0.6527 1.2561 0.2692 0.038 Uiso 1 1 calc R
H66B H 0.6605 1.1627 0.2326 0.038 Uiso 1 1 calc R
C67 C 0.8274(13) 0.6150(10) 0.4782(4) 0.028(3) Uani 1 1 d .
N68 N 0.6912(10) 1.0881(9) 0.2884(3) 0.032(3) Uani 1 1 d .
C69 C 1.4091(14) 1.8750(11) -0.0459(5) 0.037(3) Uani 1 1 d .
H69 H 1.4792 1.8567 -0.0616 0.045 Uiso 1 1 calc R
C70 C 1.0284(14) 1.3654(11) 0.2738(4) 0.037(3) Uani 1 1 d .
H70 H 1.0632 1.4360 0.2872 0.045 Uiso 1 1 calc R
C71 C 0.4061(14) 0.9888(12) 0.4363(4) 0.037(3) Uani 1 1 d .
H71 H 0.4061 1.0589 0.4210 0.044 Uiso 1 1 calc R
C72 C 1.2554(13) 1.3292(11) 0.2490(4) 0.032(3) Uani 1 1 d .
H72A H 1.2950 1.3584 0.2757 0.039 Uiso 1 1 calc R
H72B H 1.3018 1.2579 0.2413 0.039 Uiso 1 1 calc R
C73 C 0.8477(14) 1.6248(13) 0.0045(5) 0.042(4) Uani 1 1 d .
H73 H 0.7937 1.6286 -0.0200 0.051 Uiso 1 1 calc R
C75 C 0.7464(14) 0.5553(12) 0.5432(5) 0.042(4) Uani 1 1 d .
H75 H 0.6781 0.5230 0.5576 0.050 Uiso 1 1 calc R
C77 C 0.9911(14) 1.7260(12) 0.0587(4) 0.036(3) Uani 1 1 d .
C78 C 1.1284(13) 1.7507(12) -0.1336(4) 0.034(3) Uani 1 1 d .
H78 H 1.0581 1.7916 -0.1237 0.041 Uiso 1 1 calc R
C79 C 1.0569(13) 1.1916(11) 0.2316(4) 0.034(3) Uani 1 1 d .
H79 H 1.1103 1.1431 0.2166 0.041 Uiso 1 1 calc R
C80 C 0.7039(12) 1.1114(12) 0.3300(4) 0.033(3) Uani 1 1 d .
H80 H 0.7087 1.1913 0.3394 0.040 Uiso 1 1 calc R
C81 C 0.9149(16) 1.7265(12) 0.0208(5) 0.050(4) Uani 1 1 d .
H81 H 0.9097 1.7978 0.0062 0.060 Uiso 1 1 calc R
C82 C 0.8420(14) 1.2280(11) 0.2558(4) 0.032(3) Uani 1 1 d .
C83 C 1.2089(13) 1.5760(11) -0.1665(4) 0.031(3) Uani 1 1 d .
C84 C 0.7097(12) 1.0225(11) 0.3579(4) 0.029(3) Uani 1 1 d .
H84 H 0.7169 1.0421 0.3860 0.035 Uiso 1 1 calc R
C85 C 1.2020(14) 1.9314(11) -0.0007(4) 0.035(3) Uani 1 1 d .
H85 H 1.1306 1.9525 0.0140 0.042 Uiso 1 1 calc R
C86 C 0.4724(14) 0.7815(12) 0.4453(4) 0.036(3) Uani 1 1 d .
C87 C 1.2823(13) 1.3948(11) 0.1773(4) 0.032(3) Uani 1 1 d .
H87 H 1.2850 1.3137 0.1697 0.039 Uiso 1 1 calc R
C88 C 0.9529(14) 0.7947(12) 0.6390(4) 0.036(3) Uiso 1 1 d .
H88 H 1.0398 0.7767 0.6342 0.043 Uiso 1 1 calc R
C89 C 1.0050(15) 1.6121(11) 0.0771(4) 0.040(3) Uani 1 1 d .
H89 H 1.0603 1.6055 0.1012 0.048 Uiso 1 1 calc R
C90 C 1.3142(14) 1.8812(11) 0.0205(4) 0.034(3) Uani 1 1 d .
C91 C 0.8781(15) 0.5877(11) 0.6094(4) 0.038(3) Uani 1 1 d .
H91A H 0.9684 0.5668 0.6185 0.045 Uiso 1 1 calc R
H91B H 0.8180 0.5259 0.6188 0.045 Uiso 1 1 calc R
C92 C 0.8971(13) 1.3331(11) 0.2766(4) 0.031(3) Uani 1 1 d .
H92 H 0.8445 1.3804 0.2922 0.038 Uiso 1 1 calc R
C93 C 1.3340(13) 1.6268(12) -0.1645(4) 0.037(3) Uani 1 1 d .
H93 H 1.4031 1.5860 -0.1752 0.044 Uiso 1 1 calc R
C94 C 1.1956(13) 1.9498(12) -0.0420(4) 0.036(3) Uani 1 1 d .
H94 H 1.1194 1.9825 -0.0548 0.043 Uiso 1 1 calc R
C95 C 0.6878(14) 0.8788(12) 0.3013(5) 0.039(3) Uani 1 1 d .
H95 H 0.6780 0.8001 0.2907 0.047 Uiso 1 1 calc R
C96 C 0.7266(13) 0.5666(12) 0.5020(4) 0.035(3) Uani 1 1 d .
H96 H 0.6447 0.5421 0.4887 0.042 Uiso 1 1 calc R
C98 C 0.9492(12) 0.6507(11) 0.5023(4) 0.031(3) Uani 1 1 d .
H98 H 1.0199 0.6839 0.4892 0.037 Uiso 1 1 calc R
C100 C 0.7964(13) 0.9323(12) 0.6654(4) 0.038(4) Uani 1 1 d .
C102 C 1.2672(13) 1.6312(12) 0.2010(4) 0.035(3) Uani 1 1 d .
H102 H 1.2619 1.7112 0.2099 0.042 Uiso 1 1 calc R
C105 C 0.7048(14) 0.8977(11) 0.3446(4) 0.036(3) Uani 1 1 d .
C107 C 0.9400(14) 1.5140(12) 0.0603(4) 0.038(3) Uani 1 1 d .
H107 H 0.9495 1.4408 0.0736 0.045 Uiso 1 1 calc R
C110 C 0.6957(14) 0.8456(12) 0.6559(4) 0.038(3) Uani 1 1 d .
H110 H 0.6094 0.8618 0.6620 0.046 Uiso 1 1 calc R
C114 C 1.4202(14) 1.8547(13) -0.0051(5) 0.042(4) Uani 1 1 d .
H114 H 1.4980 1.8229 0.0069 0.051 Uiso 1 1 calc R
C121 C 1.1063(13) 1.6359(11) -0.1517(4) 0.036(3) Uani 1 1 d .
H121 H 1.0212 1.6001 -0.1537 0.043 Uiso 1 1 calc R
N3 N 0.8637(11) 1.1466(10) 0.6780(3) 0.035(3) Uani 1 1 d .
C15 C 1.5463(14) 1.8148(11) 0.1516(5) 0.037(3) Uani 1 1 d .
C1 C 0.7672(13) 1.0507(11) 0.6857(4) 0.035(3) Uani 1 1 d .
H1A H 0.6789 1.0745 0.6756 0.042 Uiso 1 1 calc R
H1B H 0.7673 1.0399 0.7153 0.042 Uiso 1 1 calc R
C2 C 1.5577(13) 1.7707(11) 0.1923(4) 0.035(3) Uani 1 1 d .
H2 H 1.5047 1.8020 0.2117 0.042 Uiso 1 1 calc R
O1 O 1.4680(9) 1.9015(8) 0.1410(3) 0.042(2) Uiso 1 1 d .
N1 N 1.7250(11) 1.6386(9) 0.1763(3) 0.032(3) Uani 1 1 d .
C7 C 0.9717(11) 1.2686(11) 0.6306(4) 0.026(3) Uani 1 1 d .
H7 H 0.9772 1.2918 0.6035 0.032 Uiso 1 1 calc R
C10 C 1.0591(13) 1.3239(11) 0.6629(4) 0.031(3) Uiso 1 1 d .
C11 C 1.7202(14) 1.6784(11) 0.1373(4) 0.037(3) Uani 1 1 d .
H11 H 1.7770 1.6475 0.1189 0.044 Uiso 1 1 calc R
C12 C 0.8811(14) 1.1826(12) 0.6395(4) 0.039(3) Uani 1 1 d .
H12 H 0.8277 1.1462 0.6177 0.046 Uiso 1 1 calc R
C13 C 1.6440(12) 1.6841(11) 0.2035(4) 0.030(3) Uani 1 1 d .
H13 H 1.6478 1.6554 0.2303 0.036 Uiso 1 1 calc R
C16 C 1.0363(14) 1.2860(13) 0.7032(5) 0.040(3) Uiso 1 1 d .
H16 H 1.0873 1.3209 0.7258 0.048 Uiso 1 1 calc R
C18 C 1.6330(13) 1.7634(11) 0.1250(4) 0.033(3) Uani 1 1 d .
H18 H 1.6303 1.7888 0.0979 0.040 Uiso 1 1 calc R
O2 O 1.1439(9) 1.4067(9) 0.6559(3) 0.044(2) Uiso 1 1 d .
C3 C 0.1241(14) 1.0451(11) 0.4916(4) 0.035(3) Uani 1 1 d .
C4 C 0.0863(14) 1.0502(12) 0.5322(4) 0.038(3) Uani 1 1 d .
H4 H 0.1436 1.0845 0.5535 0.046 Uiso 1 1 calc R
C8 C 0.0380(14) 0.9968(12) 0.4601(4) 0.039(3) Uani 1 1 d .
H8 H 0.0634 0.9957 0.4332 0.047 Uiso 1 1 calc R
C5 C 0.9411(15) 1.1993(13) 0.7096(5) 0.042(4) Uani 1 1 d .
H5 H 0.9293 1.1761 0.7365 0.050 Uiso 1 1 calc R
C14 C 0.2637(15) 1.0908(13) 0.4843(6) 0.054(4) Uani 1 1 d .
H14A H 0.2593 1.1509 0.4629 0.064 Uiso 1 1 calc R
H14B H 0.3064 1.1283 0.5094 0.064 Uiso 1 1 calc R
C6 C 0.6267(13) 1.4542(11) 0.0045(4) 0.036(3) Uani 1 1 d .
C9 C 0.5591(13) 1.4567(13) -0.0342(4) 0.040(3) Uani 1 1 d .
H9 H 0.5984 1.4280 -0.0572 0.048 Uiso 1 1 calc R
C17 C 0.5682(14) 1.4974(13) 0.0386(5) 0.042(4) Uani 1 1 d .
H17 H 0.6141 1.4959 0.0646 0.050 Uiso 1 1 calc R
C19 C 0.7696(14) 1.4132(12) 0.0091(5) 0.044(4) Uani 1 1 d .
H19A H 0.7771 1.3477 0.0284 0.053 Uiso 1 1 calc R
H19B H 0.7951 1.3840 -0.0174 0.053 Uiso 1 1 calc R
C1A C 1.8228(14) 1.5454(12) 0.1893(5) 0.039(3) Uani 1 1 d .
H1AA H 1.8220 1.5339 0.2188 0.047 Uiso 1 1 calc R
H1AB H 1.9115 1.5741 0.1840 0.047 Uiso 1 1 calc R

loop_
_atom_site_aniso_label
_atom_site_aniso_U_11
_atom_site_aniso_U_22
_atom_site_aniso_U_33
_atom_site_aniso_U_23
_atom_site_aniso_U_13
_atom_site_aniso_U_12
Pr1 0.0311(4) 0.0243(4) 0.0328(4) 0.0042(3) 0.0068(3) 0.0042(3)
Pr2 0.0331(4) 0.0236(4) 0.0355(4) 0.0042(3) 0.0079(3) 0.0043(3)
O7 0.029(5) 0.014(4) 0.052(6) -0.010(4) -0.005(4) 0.002(4)
O8 0.046(6) 0.029(5) 0.040(6) 0.006(4) -0.003(4) 0.009(4)
O9 0.023(5) 0.039(5) 0.050(6) 0.026(5) 0.009(4) 0.011(4)
N10 0.051(8) 0.038(7) 0.026(6) 0.002(5) -0.006(6) 0.018(6)
O11 0.038(5) 0.020(5) 0.042(6) -0.004(4) 0.001(4) 0.002(4)
O12 0.070(7) 0.024(5) 0.051(6) 0.009(5) 0.013(5) 0.006(5)
O13 0.036(5) 0.034(5) 0.033(5) 0.000(4) 0.000(4) -0.008(4)
N14 0.031(6) 0.036(7) 0.020(6) 0.006(5) 0.000(5) 0.009(5)
N15 0.042(7) 0.013(5) 0.026(6) -0.013(5) -0.005(5) 0.010(5)
O16 0.039(5) 0.015(4) 0.045(6) -0.005(4) -0.002(4) 0.002(4)
O17 0.049(6) 0.048(6) 0.037(6) -0.005(5) -0.010(5) -0.001(5)
N19 0.020(6) 0.028(6) 0.046(7) -0.004(5) -0.001(5) 0.012(5)
O20 0.051(6) 0.047(6) 0.040(6) 0.003(5) 0.005(5) 0.018(5)
O22 0.045(6) 0.049(6) 0.060(7) -0.002(5) 0.024(5) -0.004(5)
N23 0.034(7) 0.033(6) 0.051(8) 0.007(6) 0.007(6) 0.010(5)
N24 0.054(9) 0.041(8) 0.025(6) -0.004(5) -0.008(6) -0.004(7)
O25 0.055(6) 0.030(5) 0.042(6) 0.001(4) -0.006(5) -0.002(5)
O27 0.036(5) 0.040(5) 0.034(5) 0.010(4) 0.003(4) 0.007(4)
N28 0.025(6) 0.029(6) 0.045(7) 0.003(5) 0.000(5) 0.004(5)
O29 0.048(6) 0.039(5) 0.032(5) 0.003(4) 0.015(4) 0.019(4)
O30 0.171(14) 0.022(6) 0.048(7) 0.006(5) 0.029(8) 0.025(7)
N31 0.029(6) 0.028(6) 0.038(7) 0.009(5) 0.002(5) -0.002(5)
O32 0.154(14) 0.027(6) 0.065(8) 0.022(6) -0.001(8) -0.009(7)
C34 0.048(9) 0.013(6) 0.034(8) -0.008(5) -0.008(6) -0.003(6)
O35 0.033(5) 0.024(5) 0.060(7) 0.011(4) 0.001(5) 0.011(4)
O37 0.032(5) 0.030(5) 0.036(5) -0.007(4) -0.015(4) -0.001(4)
O38 0.049(6) 0.045(6) 0.033(6) 0.003(5) -0.007(5) 0.011(5)
O39 0.046(6) 0.033(5) 0.053(6) 0.014(5) 0.013(5) 0.006(4)
N40 0.041(7) 0.026(6) 0.049(7) 0.003(5) 0.022(6) 0.005(5)
O41 0.058(8) 0.060(7) 0.058(7) 0.001(6) 0.017(6) -0.016(6)
C42 0.048(9) 0.028(7) 0.022(7) 0.007(6) 0.003(6) 0.004(6)
O43 0.032(6) 0.057(7) 0.075(8) -0.004(6) 0.004(6) 0.021(5)
C45 0.030(8) 0.030(7) 0.045(9) 0.004(6) 0.008(6) 0.007(6)
N46 0.047(7) 0.024(6) 0.048(8) -0.001(5) 0.007(6) -0.002(5)
C48 0.034(8) 0.031(7) 0.044(8) 0.003(6) 0.012(6) 0.009(6)
C50 0.041(9) 0.042(8) 0.040(8) 0.012(7) 0.007(7) 0.005(7)
C51 0.041(9) 0.042(8) 0.047(9) 0.020(7) 0.018(7) 0.022(7)
C52 0.018(7) 0.029(7) 0.035(8) 0.000(6) -0.007(5) -0.002(5)
C53 0.016(6) 0.031(7) 0.038(8) 0.015(6) -0.005(5) 0.009(5)
C55 0.049(9) 0.018(7) 0.036(8) -0.003(6) 0.010(7) 0.006(6)
C56 0.037(8) 0.029(7) 0.037(8) 0.001(6) 0.012(6) 0.009(6)
N57 0.024(6) 0.022(6) 0.067(9) 0.001(6) 0.007(6) 0.014(5)
C58 0.030(8) 0.028(7) 0.033(8) -0.003(6) -0.008(6) 0.008(6)
C59 0.032(8) 0.050(9) 0.044(9) 0.010(7) 0.011(7) 0.012(7)
C60 0.044(9) 0.027(7) 0.041(8) 0.004(6) 0.010(7) 0.002(6)
C65 0.041(9) 0.039(8) 0.046(9) 0.007(7) 0.017(7) 0.000(7)
C66 0.039(8) 0.020(6) 0.039(8) 0.006(6) 0.011(6) 0.009(6)
C67 0.042(8) 0.012(6) 0.030(7) -0.011(5) 0.003(6) 0.003(5)
N68 0.033(6) 0.020(5) 0.043(7) 0.009(5) 0.005(5) -0.005(4)
C69 0.037(8) 0.024(7) 0.052(10) 0.000(7) 0.010(7) 0.002(6)
C70 0.053(9) 0.018(6) 0.044(9) 0.005(6) 0.018(7) -0.004(6)
C71 0.044(9) 0.029(7) 0.039(8) 0.007(6) 0.007(7) 0.008(6)
C72 0.034(8) 0.024(7) 0.039(8) 0.010(6) 0.001(6) 0.004(6)
C73 0.043(9) 0.043(9) 0.039(9) 0.009(7) -0.010(7) 0.001(7)
C75 0.037(9) 0.027(7) 0.066(11) 0.013(7) 0.019(8) 0.005(6)
C77 0.046(9) 0.029(8) 0.033(8) -0.004(6) 0.009(7) -0.003(6)
C78 0.026(7) 0.041(8) 0.037(8) 0.010(6) 0.003(6) 0.006(6)
C79 0.028(8) 0.022(7) 0.055(9) 0.007(6) 0.015(6) 0.011(6)
C80 0.021(7) 0.032(7) 0.048(9) 0.011(7) 0.001(6) 0.006(5)
C81 0.071(11) 0.025(8) 0.056(11) 0.010(7) 0.019(9) -0.006(7)
C82 0.045(8) 0.025(7) 0.030(7) 0.009(6) 0.015(6) 0.009(6)
C83 0.041(8) 0.019(6) 0.033(8) 0.002(6) 0.000(6) 0.009(6)
C84 0.030(7) 0.027(7) 0.031(7) 0.001(6) 0.004(6) 0.003(5)
C85 0.044(9) 0.026(7) 0.038(8) -0.008(6) 0.018(7) 0.010(6)
C86 0.041(8) 0.028(7) 0.038(8) -0.002(6) 0.004(7) 0.005(6)
C87 0.037(8) 0.023(7) 0.037(8) 0.000(6) 0.001(6) -0.002(6)
C89 0.056(10) 0.024(7) 0.039(8) -0.004(6) -0.002(7) -0.001(6)
C90 0.043(8) 0.025(7) 0.037(8) 0.000(6) 0.021(7) 0.013(6)
C91 0.055(9) 0.025(7) 0.034(8) 0.002(6) 0.011(7) 0.001(6)
C92 0.039(8) 0.027(7) 0.030(7) 0.005(6) 0.010(6) 0.010(6)
C93 0.032(8) 0.039(8) 0.041(8) 0.000(7) 0.006(6) 0.006(6)
C94 0.028(8) 0.034(8) 0.046(9) 0.007(7) -0.005(6) 0.010(6)
C95 0.048(9) 0.021(7) 0.050(9) 0.005(6) 0.014(7) 0.000(6)
C96 0.029(7) 0.039(8) 0.039(8) 0.004(7) 0.004(6) 0.002(6)
C98 0.021(7) 0.031(7) 0.041(8) -0.001(6) 0.005(6) 0.001(5)
C100 0.033(8) 0.037(8) 0.048(9) 0.024(7) 0.011(7) 0.015(6)
C102 0.038(8) 0.028(7) 0.036(8) -0.001(6) -0.005(6) -0.007(6)
C105 0.041(8) 0.027(7) 0.042(9) 0.006(6) 0.021(7) -0.005(6)
C107 0.046(9) 0.030(8) 0.037(8) 0.008(6) 0.004(7) -0.001(6)
C110 0.031(8) 0.044(9) 0.040(8) 0.017(7) -0.003(6) 0.003(6)
C114 0.038(9) 0.043(8) 0.047(9) 0.010(7) 0.007(7) 0.011(7)
C121 0.029(8) 0.026(7) 0.053(9) 0.014(7) -0.003(6) 0.005(6)
N3 0.037(7) 0.033(6) 0.035(7) 0.006(5) 0.004(5) 0.008(5)
C15 0.039(8) 0.016(6) 0.058(10) -0.002(6) 0.014(7) 0.005(6)
C1 0.037(8) 0.031(7) 0.037(8) 0.002(6) 0.010(6) -0.007(6)
C2 0.036(8) 0.029(7) 0.040(8) -0.005(6) 0.016(6) 0.000(6)
N1 0.036(7) 0.025(6) 0.036(7) -0.002(5) -0.003(5) 0.010(5)
C7 0.022(7) 0.034(7) 0.021(6) -0.007(5) -0.005(5) -0.004(5)
C11 0.039(8) 0.029(7) 0.045(9) 0.008(7) 0.012(7) 0.014(6)
C12 0.044(9) 0.032(8) 0.039(9) 0.000(6) 0.004(7) 0.001(6)
C13 0.034(8) 0.029(7) 0.028(7) -0.002(6) 0.004(6) 0.002(6)
C18 0.046(9) 0.033(7) 0.018(7) -0.003(6) -0.007(6) -0.003(6)
C3 0.041(8) 0.020(7) 0.045(9) 0.000(6) 0.003(7) 0.010(6)
C4 0.041(9) 0.039(8) 0.033(8) -0.005(6) -0.013(7) 0.014(7)
C8 0.044(9) 0.041(8) 0.032(8) -0.004(7) 0.005(7) 0.007(7)
C5 0.052(9) 0.040(8) 0.037(8) 0.009(7) 0.017(7) 0.014(7)
C14 0.049(10) 0.037(8) 0.081(13) 0.017(8) 0.026(9) 0.017(7)
C6 0.037(8) 0.024(7) 0.048(9) -0.002(6) -0.001(7) -0.004(6)
C9 0.031(8) 0.053(9) 0.038(9) 0.000(7) 0.010(6) 0.001(7)
C17 0.045(9) 0.044(9) 0.037(8) -0.002(7) 0.012(7) -0.002(7)
C19 0.043(9) 0.030(8) 0.058(10) -0.007(7) 0.002(7) -0.004(6)
C1A 0.035(8) 0.033(8) 0.047(9) 0.002(7) -0.007(7) 0.002(6)

loop_
_atom_type_symbol
_atom_type_description
_atom_type_scat_dispersion_real
_atom_type_scat_dispersion_imag
_atom_type_scat_source
C C 0.0181 0.0091 'International Tables Vol C Tables 4.2.6.8 and 6.1.1.4'
H H 0.0000 0.0000 'International Tables Vol C Tables 4.2.6.8 and 6.1.1.4'
N N 0.0311 0.0180 'International Tables Vol C Tables 4.2.6.8 and 6.1.1.4'
O O 0.0492 0.0322 'International Tables Vol C Tables 4.2.6.8 and 6.1.1.4'
Pr Pr -2.4164 10.2820 'International Tables Vol C Tables 4.2.6.8 and 6.1.1.4'

loop_
_geom_angle_atom_site_label_1
_geom_angle_atom_site_label_2
_geom_angle_atom_site_label_3
_geom_angle
_geom_angle_site_symmetry_1
_geom_angle_site_symmetry_3
O2 Pr1 O13 77.8(3) 2_776 .
O2 Pr1 O5 82.0(3) 2_776 .
O13 Pr1 O5 82.6(3) . .
O2 Pr1 O29 149.7(3) 2_776 .
O13 Pr1 O29 80.8(3) . .
O5 Pr1 O29 74.1(3) . .
O2 Pr1 O49 136.5(3) 2_776 .
O13 Pr1 O49 116.9(3) . .
O5 Pr1 O49 137.7(3) . .
O29 Pr1 O49 72.8(3) . .
O2 Pr1 O27 118.9(3) 2_776 .
O13 Pr1 O27 155.0(3) . .
O5 Pr1 O27 81.7(3) . .
O29 Pr1 O27 76.2(3) . .
O49 Pr1 O27 65.3(3) . .
O2 Pr1 O12 71.0(3) 2_776 .
O13 Pr1 O12 85.0(3) . .
O5 Pr1 O12 152.1(3) . .
O29 Pr1 O12 128.1(3) . .
O49 Pr1 O12 70.1(3) . .
O27 Pr1 O12 117.1(3) . .
O2 Pr1 O8 74.6(3) 2_776 .
O13 Pr1 O8 130.5(3) . .
O5 Pr1 O8 131.7(3) . .
O29 Pr1 O8 135.6(3) . .
O49 Pr1 O8 65.1(3) . .
O27 Pr1 O8 74.1(3) . .
O12 Pr1 O8 47.5(3) . .
O2 Pr1 O20 71.1(3) 2_776 .
O13 Pr1 O20 141.4(3) . .
O5 Pr1 O20 71.1(3) . .
O29 Pr1 O20 116.7(3) . .
O49 Pr1 O20 101.5(3) . .
O27 Pr1 O20 47.9(3) . .
O12 Pr1 O20 105.2(3) . .
O8 Pr1 O20 61.5(3) . .
O2 Pr1 O25 122.2(3) 2_776 .
O13 Pr1 O25 70.1(3) . .
O5 Pr1 O25 136.3(3) . .
O29 Pr1 O25 68.5(3) . .
O49 Pr1 O25 47.1(3) . .
O27 Pr1 O25 109.6(3) . .
O12 Pr1 O25 59.7(3) . .
O8 Pr1 O25 91.5(3) . .
O20 Pr1 O25 147.1(3) . .
O4 Pr2 O1 76.3(3) . .
O4 Pr2 O9 79.6(3) . .
O1 Pr2 O9 75.8(3) . .
O4 Pr2 O37 73.1(3) . .
O1 Pr2 O37 146.6(3) . .
O9 Pr2 O37 85.8(3) . .
O4 Pr2 O35 87.8(3) . .
O1 Pr2 O35 120.2(3) . .
O9 Pr2 O35 156.8(3) . .
O37 Pr2 O35 71.9(3) . .
O4 Pr2 O39 143.3(3) . .
O1 Pr2 O39 137.8(3) . .
O9 Pr2 O39 116.4(3) . .
O37 Pr2 O39 75.4(3) . .
O35 Pr2 O39 64.7(3) . .
O4 Pr2 O16 124.7(3) . .
O1 Pr2 O16 68.9(3) . .
O9 Pr2 O16 128.2(3) . .
O37 Pr2 O16 141.6(3) . .
O35 Pr2 O16 75.0(3) . .
O39 Pr2 O16 73.2(3) . .
O4 Pr2 O7 132.6(3) . .
O1 Pr2 O7 125.1(3) . .
O9 Pr2 O7 68.7(3) . .
O37 Pr2 O7 70.4(3) . .
O35 Pr2 O7 108.0(3) . .
O39 Pr2 O7 47.7(3) . .
O16 Pr2 O7 102.7(3) . .
O4 Pr2 O11 147.1(3) . .
O1 Pr2 O11 71.5(3) . .
O9 Pr2 O11 86.1(3) . .
O37 Pr2 O11 135.4(3) . .
O35 Pr2 O11 114.2(3) . .
O39 Pr2 O11 69.5(3) . .
O16 Pr2 O11 47.6(3) . .
O7 Pr2 O11 65.8(3) . .
O4 Pr2 O41 69.7(3) . .
O1 Pr2 O41 73.5(3) . .
O9 Pr2 O41 140.6(3) . .
O37 Pr2 O41 107.3(3) . .
O35 Pr2 O41 47.1(3) . .
O39 Pr2 O41 103.0(3) . .
O16 Pr2 O41 60.1(3) . .
O7 Pr2 O41 150.7(3) . .
O11 Pr2 O41 106.6(3) . .
C90 O4 Pr2 144.2(8) . .
C67 O5 Pr1 143.0(8) . .
N19 O7 Pr2 95.6(7) . .
N14 O8 Pr1 97.2(7) . .
C52 O9 Pr2 138.8(8) . .
O30 N10 O20 119.7(12) . .
O30 N10 O27 121.9(13) . .
O20 N10 O27 118.4(11) . .
N15 O11 Pr2 97.0(7) . .
N14 O12 Pr1 98.0(7) . .
C105 O13 Pr1 142.3(9) . .
O38 N14 O12 119.2(10) . .
O38 N14 O8 123.5(11) . .
O12 N14 O8 117.3(11) . .
O17 N15 O11 122.0(10) . .
O17 N15 O16 123.9(10) . .
O11 N15 O16 114.1(10) . .
N15 O16 Pr2 97.8(6) . .
O22 N19 O39 121.7(10) . .
O22 N19 O7 121.9(11) . .
O39 N19 O7 116.4(10) . .
N10 O20 Pr1 94.9(7) . .
C71 N23 C59 118.0(11) . .
C71 N23 C14 122.2(11) . .
C59 N23 C14 119.7(11) . .
O32 N24 O35 124.6(14) . .
O32 N24 O41 121.7(14) . .
O35 N24 O41 113.6(11) . .
N57 O25 Pr1 87.9(7) . .
C34 C26 C88 120.8(12) . .
C34 C26 C91 120.2(11) . .
C88 C26 C91 118.9(12) . .
N10 O27 Pr1 98.4(7) . .
C45 N28 C75 118.9(12) . .
C45 N28 C91 120.3(11) . .
C75 N28 C91 120.5(11) . .
C86 O29 Pr1 144.4(8) . .
C60 N31 C87 118.6(11) . .
C60 N31 C72 119.8(11) . .
C87 N31 C72 121.3(10) . .
C26 C34 C110 119.2(12) . .
N24 O35 Pr2 102.2(8) . .
C77 O37 Pr2 140.5(9) . .
N19 O39 Pr2 99.6(7) . .
C94 N40 C69 118.9(12) . .
C94 N40 C55 123.4(12) . .
C69 N40 C55 117.2(11) . .
N24 O41 Pr2 95.3(7) . .
C65 C42 C78 118.1(13) . .
C65 C42 C55 120.9(13) . .
C78 C42 C55 121.0(12) . .
C98 C45 N28 122.5(13) . .
C107 N46 C73 118.9(12) . .
C107 N46 C19 122.6(11) . .
C73 N46 C19 117.9(12) . .
C87 C48 C52 120.4(13) . .
N57 O49 Pr1 101.7(7) . .
C88 C50 C100 122.5(14) . .
C59 C51 C86 121.4(12) . .
O9 C52 C102 123.4(11) . .
O9 C52 C48 121.8(12) . .
C102 C52 C48 114.8(11) . .
C70 C53 C79 118.7(12) . .
C70 C53 C72 122.8(12) . .
C79 C53 C72 118.5(11) . .
N40 C55 C42 112.7(10) . .
C71 C56 C86 120.7(12) . .
O25 N57 O49 121.3(12) . .
O25 N57 O43 120.3(11) . .
O49 N57 O43 118.4(11) . .
C82 C58 C79 122.6(13) . .
C51 C59 N23 122.3(13) . .
N31 C60 C102 122.1(13) . .
C95 C62 N68 122.0(13) . .
C93 C65 C42 121.9(13) . .
N68 C66 C82 111.9(11) . .
O5 C67 C96 124.5(12) . .
O5 C67 C98 121.6(12) . .
C96 C67 C98 113.9(12) . .
C62 N68 C80 118.3(11) . .
C62 N68 C66 121.4(11) . .
C80 N68 C66 119.8(10) . .
C114 C69 N40 121.0(13) . .
C53 C70 C92 121.9(13) . .
C56 C71 N23 123.0(12) . .
N31 C72 C53 110.5(10) . .
C81 C73 N46 120.0(14) . .
C96 C75 N28 121.6(12) . .
O37 C77 C81 119.9(12) . .
O37 C77 C89 124.2(13) . .
C81 C77 C89 115.9(13) . .
C42 C78 C121 119.7(13) . .
C58 C79 C53 119.2(12) . .
C84 C80 N68 122.4(12) . .
C73 C81 C77 121.7(13) . .
C58 C82 C92 117.8(12) . .
C58 C82 C66 121.3(12) . .
C92 C82 C66 120.9(11) . .
C93 C83 C121 121.1(13) . .
C93 C83 C1A 120.5(12) . 2_885
C121 C83 C1A 118.1(12) . 2_885
C80 C84 C105 120.5(13) . .
C94 C85 C90 121.7(12) . .
O29 C86 C51 122.1(12) . .
O29 C86 C56 123.4(12) . .
C51 C86 C56 114.5(11) . .
C48 C87 N31 122.8(12) . .
C50 C88 C26 118.3(13) . .
C107 C89 C77 121.0(14) . .
O4 C90 C85 124.0(11) . .
O4 C90 C114 121.5(13) . .
C85 C90 C114 114.5(12) . .
N28 C91 C26 111.9(10) . .
C70 C92 C82 119.8(12) . .
C83 C93 C65 118.8(13) . .
N40 C94 C85 122.4(13) . .
C62 C95 C105 122.0(12) . .
C75 C96 C67 122.0(13) . .
C45 C98 C67 121.1(12) . .
C110 C100 C50 117.3(13) . .
C110 C100 C1 120.6(12) . .
C50 C100 C1 122.2(13) . .
C60 C102 C52 121.2(12) . .
O13 C105 C95 124.7(12) . .
O13 C105 C84 120.6(12) . .
C95 C105 C84 114.7(11) . .
C89 C107 N46 122.3(12) . .
C34 C110 C100 121.8(13) . .
C69 C114 C90 121.5(14) . .
C83 C121 C78 120.3(12) . .
C12 N3 C5 118.2(12) . .
C12 N3 C1 121.6(12) . .
C5 N3 C1 120.1(11) . .
O1 C15 C2 121.8(12) . .
O1 C15 C18 123.4(13) . .
C2 C15 C18 114.6(12) . .
N3 C1 C100 112.5(11) . .
C13 C2 C15 121.5(12) . .
C15 O1 Pr2 130.5(8) . .
C11 N1 C13 120.5(11) . .
C11 N1 C1A 119.2(11) . .
C13 N1 C1A 120.4(11) . .
C12 C7 C10 120.0(12) . .
O2 C10 C16 123.2(13) . .
O2 C10 C7 121.8(12) . .
C16 C10 C7 114.8(12) . .
N1 C11 C18 120.0(12) . .
N3 C12 C7 123.8(14) . .
C2 C13 N1 120.8(12) . .
C5 C16 C10 121.5(14) . .
C11 C18 C15 122.6(13) . .
C10 O2 Pr1 130.3(8) . 2_776
C8 C3 C4 120.4(13) . .
C8 C3 C14 121.7(14) . .
C4 C3 C14 117.8(14) . .
C8 C4 C3 118.7(13) 2_576 .
C3 C8 C4 120.8(13) . 2_576
N3 C5 C16 121.6(13) . .
N23 C14 C3 109.1(12) . .
C9 C6 C17 120.0(13) . .
C9 C6 C19 119.9(13) . .
C17 C6 C19 119.9(13) . .
C6 C9 C17 119.6(13) . 2_685
C6 C17 C9 120.3(14) . 2_685
N46 C19 C6 109.3(11) . .
N1 C1A C83 112.0(11) . 2_885

loop_
_geom_bond_atom_site_label_1
_geom_bond_atom_site_label_2
_geom_bond_distance
_geom_bond_site_symmetry_2
Pr1 O2 2.414(9) 2_776
Pr1 O13 2.416(8) .
Pr1 O5 2.438(9) .
Pr1 O29 2.457(8) .
Pr1 O49 2.540(9) .
Pr1 O27 2.618(8) .
Pr1 O12 2.668(10) .
Pr1 O8 2.679(9) .
Pr1 O20 2.693(9) .
Pr1 O25 2.837(10) .
Pr2 O4 2.410(9) .
Pr2 O1 2.411(10) .
Pr2 O9 2.438(8) .
Pr2 O37 2.478(8) .
Pr2 O35 2.604(8) .
Pr2 O39 2.603(9) .
Pr2 O16 2.654(8) .
Pr2 O7 2.677(9) .
Pr2 O11 2.684(9) .
Pr2 O41 2.721(10) .
O4 C90 1.262(16) .
O5 C67 1.262(15) .
O7 N19 1.263(12) .
O8 N14 1.265(13) .
O9 C52 1.278(15) .
N10 O30 1.229(14) .
N10 O20 1.254(15) .
N10 O27 1.259(14) .
O11 N15 1.274(13) .
O12 N14 1.254(14) .
O13 C105 1.278(15) .
N14 O38 1.230(13) .
N15 O17 1.217(13) .
N15 O16 1.295(13) .
N19 O22 1.245(14) .
N19 O39 1.251(13) .
N23 C71 1.355(17) .
N23 C59 1.368(17) .
N23 C14 1.484(17) .
N24 O32 1.199(15) .
N24 O35 1.252(14) .
N24 O41 1.294(16) .
O25 N57 1.230(14) .
C26 C34 1.379(18) .
C26 C88 1.397(18) .
C26 C91 1.546(18) .
N28 C45 1.352(16) .
N28 C75 1.353(18) .
N28 C91 1.464(17) .
O29 C86 1.261(15) .
N31 C60 1.353(16) .
N31 C87 1.363(16) .
N31 C72 1.489(15) .
C34 C110 1.380(19) .
O37 C77 1.263(15) .
N40 C94 1.333(17) .
N40 C69 1.389(18) .
N40 C55 1.476(17) .
C42 C65 1.381(19) .
C42 C78 1.391(19) .
C42 C55 1.498(18) .
O43 N57 1.258(15) .
C45 C98 1.337(19) .
N46 C107 1.363(18) .
N46 C73 1.372(17) .
N46 C19 1.496(17) .
C48 C87 1.336(18) .
C48 C52 1.451(18) .
O49 N57 1.254(14) .
C50 C88 1.368(19) .
C50 C100 1.399(19) .
C51 C59 1.353(19) .
C51 C86 1.414(19) .
C52 C102 1.420(18) .
C53 C70 1.374(18) .
C53 C79 1.395(18) .
C53 C72 1.507(17) .
C56 C71 1.339(18) .
C56 C86 1.455(18) .
C58 C82 1.368(18) .
C58 C79 1.378(18) .
C60 C102 1.355(18) .
C62 C95 1.346(18) .
C62 N68 1.357(16) .
C65 C93 1.385(19) .
C66 N68 1.475(15) .
C66 C82 1.486(18) .
C67 C96 1.424(18) .
C67 C98 1.439(18) .
N68 C80 1.364(17) .
C69 C114 1.35(2) .
C70 C92 1.370(19) .
C73 C81 1.37(2) .
C75 C96 1.35(2) .
C77 C81 1.40(2) .
C77 C89 1.414(19) .
C78 C121 1.393(19) .
C80 C84 1.353(17) .
C82 C92 1.409(19) .
C83 C93 1.360(19) .
C83 C121 1.363(18) .
C83 C1A 1.533(18) 2_885
C84 C105 1.439(18) .
C85 C94 1.360(19) .
C85 C90 1.411(19) .
C89 C107 1.333(19) .
C90 C114 1.440(18) .
C95 C105 1.41(2) .
C100 C110 1.39(2) .
C100 C1 1.505(19) .
N3 C12 1.343(17) .
N3 C5 1.349(19) .
N3 C1 1.457(16) .
C15 O1 1.297(15) .
C15 C2 1.42(2) .
C15 C18 1.404(18) .
C2 C13 1.351(18) .
N1 C11 1.346(17) .
N1 C13 1.355(16) .
N1 C1A 1.494(16) .
C7 C12 1.349(18) .
C7 C10 1.428(17) .
C10 O2 1.270(15) .
C10 C16 1.416(19) .
C11 C18 1.354(18) .
C16 C5 1.37(2) .
O2 Pr1 2.414(9) 2_776
C3 C8 1.37(2) .
C3 C4 1.403(19) .
C3 C14 1.52(2) .
C4 C8 1.38(2) 2_576
C8 C4 1.38(2) 2_576
C6 C9 1.38(2) .
C6 C17 1.384(19) .
C6 C19 1.521(19) .
C9 C17 1.393(19) 2_685
C17 C9 1.393(19) 2_685
C1A C83 1.533(18) 2_885
